data_7230889
loop_
_publ_author_name
'Wang, Yan-Qin'
'Wang, Kun'
'Gao, En-Qing'

_publ_section_title
;
 Mixed metal CoII1&#x2212;xZnIIx--organic frameworks based on chains with
 mixed carboxylate and azide bridges: magnetic coupling and slow
 relaxation
;
_journal_issue 39
_journal_name_full 'RSC Advances'
_journal_page_first 22046
_journal_paper_doi 10.1039/C8RA03273D
_journal_volume 8
_journal_year 2018
_chemical_formula_sum 'C8 H8 N4 O5 Zn'
_chemical_formula_weight 305.55
_chemical_name_systematic
; 
 ? 
;
_space_group_IT_number 62
_symmetry_cell_setting orthorhombic
_symmetry_space_group_name_Hall '-P 2ac 2n'
_symmetry_space_group_name_H-M 'P n m a'
_atom_sites_solution_hydrogens geom
_atom_sites_solution_primary direct
_atom_sites_solution_secondary difmap
_audit_creation_method SHELXL-97
_audit_update_record
;
2018-03-27 deposited with the CCDC.
2018-06-04 downloaded from the CCDC.
;
_cell_angle_alpha 90.00
_cell_angle_beta 90.00
_cell_angle_gamma 90.00
_cell_formula_units_Z 4
_cell_length_a 7.6089(18)
_cell_length_b 7.2802(17)
_cell_length_c 18.485(4)
_cell_measurement_reflns_used 1183
_cell_measurement_temperature 273(2)
_cell_measurement_theta_max 25.21
_cell_measurement_theta_min 2.20
_cell_volume 1024.0(4)
_computing_cell_refinement 'Bruker SMART'
_computing_data_collection 'Bruker SMART'
_computing_data_reduction 'Bruker SHELXTL'
_computing_molecular_graphics 'Bruker SHELXTL'
_computing_publication_material 'Bruker SHELXTL'
_computing_structure_refinement 'Bruker SHELXTL'
_computing_structure_solution 'Bruker SHELXTL'
_diffrn_ambient_temperature 273(2)
_diffrn_measured_fraction_theta_full 0.996
_diffrn_measured_fraction_theta_max 0.996
_diffrn_measurement_device_type 'CCD area detector'
_diffrn_measurement_method 'phi and omega scans'
_diffrn_radiation_monochromator graphite
_diffrn_radiation_source 'fine-focus sealed tube'
_diffrn_radiation_type MoK\a
_diffrn_radiation_wavelength 0.71073
_diffrn_reflns_av_R_equivalents 0.0617
_diffrn_reflns_av_sigmaI/netI 0.0511
_diffrn_reflns_limit_h_max 9
_diffrn_reflns_limit_h_min -9
_diffrn_reflns_limit_k_max 6
_diffrn_reflns_limit_k_min -9
_diffrn_reflns_limit_l_max 22
_diffrn_reflns_limit_l_min -24
_diffrn_reflns_number 5946
_diffrn_reflns_theta_full 27.51
_diffrn_reflns_theta_max 27.51
_diffrn_reflns_theta_min 2.20
_diffrn_standards_decay_% 2.5
_exptl_absorpt_coefficient_mu 2.421
_exptl_absorpt_correction_T_max 0.8885
_exptl_absorpt_correction_T_min 0.7938
_exptl_absorpt_correction_type multi-scan
_exptl_absorpt_process_details 'SADABS (Bruker, 1999)'
_exptl_crystal_colour yellow
_exptl_crystal_density_diffrn 1.982
_exptl_crystal_density_method 'not measured'
_exptl_crystal_description plate
_exptl_crystal_F_000 616
_exptl_crystal_size_max 0.10
_exptl_crystal_size_mid 0.08
_exptl_crystal_size_min 0.05
_refine_diff_density_max 0.529
_refine_diff_density_min -0.663
_refine_diff_density_rms 0.093
_refine_ls_extinction_method none
_refine_ls_goodness_of_fit_ref 1.015
_refine_ls_hydrogen_treatment mixed
_refine_ls_matrix_type full
_refine_ls_number_parameters 102
_refine_ls_number_reflns 1262
_refine_ls_number_restraints 4
_refine_ls_restrained_S_all 1.013
_refine_ls_R_factor_all 0.0834
_refine_ls_R_factor_gt 0.0438
_refine_ls_shift/su_max 0.000
_refine_ls_shift/su_mean 0.000
_refine_ls_structure_factor_coef Fsqd
_refine_ls_weighting_details 'calc w=1/[\s^2^(Fo^2^)+(0.0572P)^2^+0.8915P] where P=(Fo^2^+2Fc^2^)/3'
_refine_ls_weighting_scheme calc
_refine_ls_wR_factor_gt 0.1040
_refine_ls_wR_factor_ref 0.1213
_reflns_number_gt 768
_reflns_number_total 1262
_reflns_threshold_expression >2sigma(I)
_cod_data_source_file c8ra03273d2.cif
_cod_data_source_block b
_cod_depositor_comments
;
The following automatic conversions were performed:

'_symmetry_cell_setting' value 'Orthorhombic' changed to
'orthorhombic' according to
/home/data/users/saulius/crontab/automatic-downloads/rss-feeds/RSC/lib/dictionaries/cif_core.dic
dictionary named 'cif_core.dic' version 2.4.2 from 2011-04-26.

Automatic conversion script
Id: cif_fix_values 4973 2017-02-22 13:04:09Z antanas 
;
_cod_original_sg_symbol_H-M 'Pnma '
_cod_database_code 7230889

loop_
_symmetry_equiv_pos_as_xyz
'x, y, z'
'-x+1/2, -y, z+1/2'
'-x, y+1/2, -z'
'x+1/2, -y+1/2, -z+1/2'
'-x, -y, -z'
'x-1/2, y, -z-1/2'
'x, -y-1/2, z'
'-x-1/2, y-1/2, z-1/2'

loop_
_atom_site_label
_atom_site_type_symbol
_atom_site_fract_x
_atom_site_fract_y
_atom_site_fract_z
_atom_site_U_iso_or_equiv
_atom_site_adp_type
_atom_site_occupancy
_atom_site_symmetry_multiplicity
_atom_site_calc_flag
_atom_site_refinement_flags
Zn1 Zn 0.5000 0.0000 0.5000 0.0247(2) Uani 1 2 d S
C1 C 0.5520(8) 0.2500 0.6371(3) 0.0272(13) Uani 1 2 d S
C2 C 0.5308(7) 0.2500 0.7185(3) 0.0276(13) Uani 1 2 d S
C3 C 0.5195(5) 0.0879(6) 0.7567(2) 0.0403(11) Uani 1 1 d .
H3A H 0.5246 -0.0236 0.7323 0.048 Uiso 1 1 calc R
C4 C 0.5010(6) 0.0899(6) 0.8302(2) 0.0372(10) Uani 1 1 d .
H4A H 0.4940 -0.0203 0.8555 0.045 Uiso 1 1 calc RD
C5 C 0.4827(7) 0.2500 0.9461(3) 0.0265(12) Uani 1 2 d S
H5A H 0.4217 0.3567 0.9632 0.032 Uiso 1 1 d R
C6 C 0.6725(7) 0.2500 0.9753(3) 0.0233(12) Uani 1 2 d S
N1 N 0.5775(6) 0.2500 0.4537(3) 0.0268(10) Uani 1 2 d S
N2 N 0.6645(7) 0.2500 0.3998(3) 0.0358(12) Uani 1 2 d S
N3 N 0.7444(9) 0.2500 0.3475(4) 0.066(2) Uani 1 2 d S
N4 N 0.4928(5) 0.2500 0.8661(2) 0.0243(10) Uani 1 2 d S
O1 O 0.5608(4) 0.0963(4) 0.60718(14) 0.0422(8) Uani 1 1 d .
O2 O 0.7405(4) 0.0960(4) 0.98430(17) 0.0429(8) Uani 1 1 d .
O3 O 0.2518(8) -0.2500 0.8459(3) 0.0833(19) Uani 1 2 d SD
H3WA H 0.206(5) -0.2500 0.8039(9) 0.125 Uiso 1 2 d SD
H3WB H 0.170(2) -0.2500 0.8772(13) 0.125 Uiso 1 2 d SD

loop_
_atom_site_aniso_label
_atom_site_aniso_U_11
_atom_site_aniso_U_22
_atom_site_aniso_U_33
_atom_site_aniso_U_23
_atom_site_aniso_U_13
_atom_site_aniso_U_12
Zn1 0.0315(4) 0.0151(3) 0.0277(4) 0.0002(3) 0.0036(3) -0.0004(3)
C1 0.032(3) 0.024(3) 0.026(3) 0.000 0.000(2) 0.000
C2 0.026(3) 0.026(3) 0.031(3) 0.000 -0.005(2) 0.000
C3 0.069(3) 0.020(2) 0.031(2) -0.0031(19) -0.001(2) 0.000(2)
C4 0.062(3) 0.020(2) 0.030(2) 0.0021(18) 0.000(2) -0.002(2)
C5 0.024(3) 0.030(3) 0.025(3) 0.000 0.000(2) 0.000
C6 0.027(3) 0.023(3) 0.020(3) 0.000 0.004(2) 0.000
N1 0.035(3) 0.011(2) 0.035(3) 0.000 0.009(2) 0.000
N2 0.049(3) 0.014(2) 0.044(3) 0.000 0.015(3) 0.000
N3 0.100(5) 0.037(3) 0.062(4) 0.000 0.049(4) 0.000
N4 0.027(2) 0.021(2) 0.025(2) 0.000 -0.005(2) 0.000
O1 0.079(2) 0.0213(17) 0.0266(16) -0.0036(13) -0.0046(15) -0.0044(16)
O2 0.0309(16) 0.0226(17) 0.075(2) -0.0040(16) -0.0119(14) 0.0028(14)
O3 0.097(5) 0.068(4) 0.084(5) 0.000 0.015(4) 0.000

loop_
_atom_type_symbol
_atom_type_description
_atom_type_scat_dispersion_real
_atom_type_scat_dispersion_imag
_atom_type_scat_source
C C 0.0033 0.0016 'International Tables Vol C Tables 4.2.6.8 and 6.1.1.4'
H H 0.0000 0.0000 'International Tables Vol C Tables 4.2.6.8 and 6.1.1.4'
N N 0.0061 0.0033 'International Tables Vol C Tables 4.2.6.8 and 6.1.1.4'
O O 0.0106 0.0060 'International Tables Vol C Tables 4.2.6.8 and 6.1.1.4'
Zn Zn 0.2839 1.4301 'International Tables Vol C Tables 4.2.6.8 and 6.1.1.4'

loop_
_geom_angle_atom_site_label_1
_geom_angle_atom_site_label_2
_geom_angle_atom_site_label_3
_geom_angle
_geom_angle_site_symmetry_1
_geom_angle_site_symmetry_3
N1 Zn1 N1 180.0 . 5_656
N1 Zn1 O2 91.82(15) . 6_557
N1 Zn1 O2 88.18(15) 5_656 6_557
N1 Zn1 O2 88.18(15) . 2_654
N1 Zn1 O2 91.82(15) 5_656 2_654
O2 Zn1 O2 180.000(1) 6_557 2_654
N1 Zn1 O1 88.14(15) . 5_656
N1 Zn1 O1 91.86(15) 5_656 5_656
O2 Zn1 O1 91.91(12) 6_557 5_656
O2 Zn1 O1 88.09(12) 2_654 5_656
N1 Zn1 O1 91.86(15) . .
N1 Zn1 O1 88.14(15) 5_656 .
O2 Zn1 O1 88.09(12) 6_557 .
O2 Zn1 O1 91.91(12) 2_654 .
O1 Zn1 O1 180.000(1) 5_656 .
O1 C1 O1 127.1(6) . 7_565
O1 C1 C2 116.4(3) . .
O1 C1 C2 116.4(3) 7_565 .
C3 C2 C3 117.8(6) 7_565 .
C3 C2 C1 121.1(3) 7_565 .
C3 C2 C1 121.1(3) . .
C4 C3 C2 120.5(4) . .
C4 C3 H3A 119.7 . .
C2 C3 H3A 119.7 . .
N4 C4 C3 120.3(4) . .
N4 C4 H4A 119.8 . .
C3 C4 H4A 119.8 . .
N4 C5 C6 107.5(4) . .
N4 C5 H5A 110.7 . .
C6 C5 H5A 109.8 . .
O2 C6 O2 128.3(5) 7_565 .
O2 C6 C5 115.8(3) 7_565 .
O2 C6 C5 115.8(3) . .
N2 N1 Zn1 119.72(11) . 3_656
N2 N1 Zn1 119.72(11) . .
Zn1 N1 Zn1 120.6(2) 3_656 .
N3 N2 N1 178.6(8) . .
C4 N4 C4 120.5(5) . 7_565
C4 N4 C5 119.7(2) . .
C4 N4 C5 119.7(2) 7_565 .
C1 O1 Zn1 133.4(3) . .
C6 O2 Zn1 134.7(3) . 2_655
H3WA O3 H3WB 108.9(18) . .

loop_
_geom_bond_atom_site_label_1
_geom_bond_atom_site_label_2
_geom_bond_distance
_geom_bond_site_symmetry_2
Zn1 N1 2.096(2) .
Zn1 N1 2.096(2) 5_656
Zn1 O2 2.114(3) 6_557
Zn1 O2 2.114(3) 2_654
Zn1 O1 2.152(3) 5_656
Zn1 O1 2.152(3) .
C1 O1 1.250(4) .
C1 O1 1.250(4) 7_565
C1 C2 1.514(8) .
C2 C3 1.378(5) 7_565
C2 C3 1.378(5) .
C3 C4 1.366(6) .
C3 H3A 0.9300 .
C4 N4 1.343(5) .
C4 H4A 0.9300 .
C5 N4 1.481(7) .
C5 C6 1.542(7) .
C5 H5A 0.9584 .
C6 O2 1.246(4) 7_565
C6 O2 1.246(4) .
N1 N2 1.197(6) .
N1 Zn1 2.096(2) 3_656
N2 N3 1.141(7) .
N4 C4 1.343(5) 7_565
O2 Zn1 2.114(3) 2_655
O3 H3WA 0.851(10) .
O3 H3WB 0.849(10) .
